data_1549683
loop_
_publ_author_name
'Lister, Francis G. A.'
'Eccles, Natasha'
'Pike, Sarah J.'
'Brown, Robert A.'
'Whitehead, George F. S.'
'Raftery, James'
'Webb, Simon J.'
'Clayden, Jonathan'

_publ_section_title
;
 Bis-pyrene probes of foldamer conformation in solution and in
 phospholipid bilayers.
;
_journal_issue 33
_journal_name_full 'Chemical science'
_journal_page_first 6860
_journal_page_last 6870
_journal_paper_doi 10.1039/c8sc02532k
_journal_volume 9
_journal_year 2018
_chemical_absolute_configuration ad
_chemical_formula_moiety 'C H Cl3, C52 H52 N8 O5'
_chemical_formula_sum 'C53 H53 Cl3 N8 O5'
_chemical_formula_weight 988.38
_space_group_crystal_system monoclinic
_space_group_IT_number 4
_space_group_name_Hall 'P 2yb'
_space_group_name_H-M_alt 'P 1 21 1'
_symmetry_space_group_name_Hall 'P 2yb'
_symmetry_space_group_name_H-M 'P 1 21 1'
_atom_sites_solution_hydrogens mixed
_atom_sites_solution_primary dual
_audit_creation_date 2018-02-05
_audit_creation_method
;
Olex2 1.2
(compiled 2017.08.10 svn.r3458 for OlexSys, GUI svn.r5381)
;
_audit_update_record
;
2018-05-16 deposited with the CCDC.
2018-07-16 downloaded from the CCDC.
;
_cell_angle_alpha 90
_cell_angle_beta 90.161(7)
_cell_angle_gamma 90
_cell_formula_units_Z 2
_cell_length_a 9.7198(6)
_cell_length_b 18.6592(11)
_cell_length_c 14.0802(12)
_cell_measurement_reflns_used 3793
_cell_measurement_temperature 149.99(10)
_cell_measurement_theta_max 65.7350
_cell_measurement_theta_min 3.1390
_cell_volume 2553.6(3)
_computing_cell_refinement 'CrysAlisPro 1.171.39.30c (Rigaku OD, 2017)'
_computing_data_collection 'CrysAlisPro 1.171.39.30c (Rigaku OD, 2017)'
_computing_data_reduction 'CrysAlisPro 1.171.39.30c (Rigaku OD, 2017)'
_computing_molecular_graphics 'Olex2 (Dolomanov et al., 2009)'
_computing_publication_material 'Olex2 (Dolomanov et al., 2009)'
_computing_structure_refinement 'ShelXL (Sheldrick, 2015)'
_computing_structure_solution 'ShelXT (Sheldrick, 2015)'
_diffrn_ambient_environment N~2~
_diffrn_ambient_temperature 149.99(10)
_diffrn_detector 'CCD plate'
_diffrn_measured_fraction_theta_full 1.000
_diffrn_measured_fraction_theta_max 0.995
_diffrn_measurement_details
;
List of Runs (angles in degrees, time in seconds):

  # Type    Start    End  Width  t~exp~   \w     \q     \k     \f   Frames
#--------------------------------------------------------------------------
  1  \w    -25.00   2.00   1.00    2.00    --    5.00  57.00-180.00   27
  2  \w      4.00  32.00   1.00    2.00    --  -45.10  57.00 -30.00   28
  3  \w   -125.00 -12.00   1.00    2.00    --  -45.10 -57.00 -60.00  113
  4  \w   -131.00  -8.00   1.00    2.00    --  -45.10 -44.00  34.22  123
  5  \w   -116.00 -15.00   1.00    2.00    --  -45.10 -57.00 120.00  101
  6  \w   -134.00  -6.00   1.00    2.00    --  -45.10 -73.00 -83.03  128
  7  \w   -103.00 -75.00   1.00    8.00    -- -110.00 -76.00 -30.00   28
  8  \w   -197.00 -76.00   1.00    8.00    -- -110.00 -38.00 120.00  121
  9  \w   -193.00 -70.00   1.00    8.00    -- -110.00 -76.00-180.00  123
 10  \w   -105.00 -78.00   1.00    8.00    -- -110.00 -57.00 -30.00   27
 11  \w   -106.00 -79.00   1.00    8.00    -- -110.00  57.00  30.00   27
 12  \w   -149.00 -21.00   1.00    8.00    -- -110.00  76.00 -30.00  128
 13  \w   -194.00-106.00   1.00    8.00    -- -110.00 -57.00-120.00   88
 14  \w   -113.00 -88.00   1.00    8.00    -- -110.00  57.00  60.00   25
 15  \w   -193.00-166.00   1.00    8.00    -- -110.00 -57.00 -30.00   27
 16  \w   -192.00 -72.00   1.00    8.00    -- -110.00 -76.00 -60.00  120
 17  \w   -128.00-101.00   1.00    8.00    -- -110.00 -19.00-150.00   27
 18  \w   -189.00-160.00   1.00    8.00    -- -110.00 -19.00-150.00   29
 19  \w    -64.00 -22.00   1.00    8.00    -- -110.00 -19.00-150.00   42
 20  \w   -159.00 -78.00   1.00    8.00    -- -110.00 -57.00-150.00   81
 21  \w   -181.00-122.00   1.00    8.00    -- -110.00 -38.00 -30.00   59
 22  \w   -111.00 -70.00   1.00    8.00    -- -110.00 -38.00 -30.00   41
 23  \w   -179.00 -84.00   1.00    8.00    -- -110.00 -38.00  90.00   95
 24  \w    -54.00 -25.00   1.00    8.00    -- -110.00 -19.00  60.00   29
 25  \w   -141.00 -92.00   1.00    8.00    -- -110.00  57.00  90.00   49
 26  \w    -69.00 -44.00   1.00    8.00    -- -110.00  57.00  90.00   25
 27  \w    -65.00 -21.00   1.00    8.00    -- -110.00  57.00  60.00   44
 28  \w   -111.00 -86.00   1.00    8.00    -- -110.00  38.00-150.00   25
 29  \w    -74.00 -30.00   1.00    8.00    -- -110.00  38.00-150.00   44
 30  \w   -108.00 -72.00   1.00    8.00    -- -110.00 -38.00 -60.00   36
 31  \w    -92.00 -65.00   1.00    8.00    -- -110.00  38.00 -90.00   27
 32  \w   -139.00-114.00   1.00    8.00    -- -110.00  38.00 -90.00   25
;
_diffrn_measurement_device 'four-circle diffractometer'
_diffrn_measurement_device_type 'XtaLAB AFC11 (RINC): Kappa single'
_diffrn_measurement_method '\w scans'
_diffrn_orient_matrix_type 'CrysAlisPro convention (1999,Acta A55,543-557)'
_diffrn_orient_matrix_UB_11 0.0363817000
_diffrn_orient_matrix_UB_12 0.0492316000
_diffrn_orient_matrix_UB_13 0.0842207000
_diffrn_orient_matrix_UB_21 -0.0802517000
_diffrn_orient_matrix_UB_22 -0.0497034000
_diffrn_orient_matrix_UB_23 0.0674181000
_diffrn_orient_matrix_UB_31 0.1318017000
_diffrn_orient_matrix_UB_32 -0.0438448000
_diffrn_orient_matrix_UB_33 0.0180743000
_diffrn_radiation_monochromator graphite
_diffrn_radiation_probe x-ray
_diffrn_radiation_type CuK\a
_diffrn_radiation_wavelength 1.54184
_diffrn_reflns_av_R_equivalents 0.0636
_diffrn_reflns_av_unetI/netI 0.0642
_diffrn_reflns_Laue_measured_fraction_full 1.000
_diffrn_reflns_Laue_measured_fraction_max 0.995
_diffrn_reflns_limit_h_max 12
_diffrn_reflns_limit_h_min -12
_diffrn_reflns_limit_k_max 23
_diffrn_reflns_limit_k_min -23
_diffrn_reflns_limit_l_max 17
_diffrn_reflns_limit_l_min -17
_diffrn_reflns_number 30504
_diffrn_reflns_point_group_measured_fraction_full 0.997
_diffrn_reflns_point_group_measured_fraction_max 0.983
_diffrn_reflns_theta_full 67.684
_diffrn_reflns_theta_max 74.499
_diffrn_reflns_theta_min 3.139
_diffrn_source 'fine-focus sealed X-ray tube'
_diffrn_source_type 'Enhance (Cu) X-ray Source'
_exptl_absorpt_coefficient_mu 2.069
_exptl_absorpt_correction_T_max 1.00000
_exptl_absorpt_correction_T_min 0.43306
_exptl_absorpt_correction_type multi-scan
_exptl_absorpt_process_details
;
CrysAlisPro 1.171.39.30c (Rigaku Oxford Diffraction, 2017)
Empirical absorption correction using spherical harmonics,
 implemented in SCALE3 ABSPACK scaling algorithm.
;
_exptl_crystal_colour 'clear colourless'
_exptl_crystal_colour_lustre clear
_exptl_crystal_colour_primary colourless
_exptl_crystal_density_diffrn 1.285
_exptl_crystal_description block
_exptl_crystal_F_000 1036
_exptl_crystal_size_max 0.213
_exptl_crystal_size_mid 0.05
_exptl_crystal_size_min 0.031
_refine_diff_density_max 0.308
_refine_diff_density_min -0.444
_refine_diff_density_rms 0.046
_refine_ls_abs_structure_details
;
 Flack x determined using 2544 quotients [(I+)-(I-)]/[(I+)+(I-)]
 (Parsons, Flack and Wagner, Acta Cryst. B69 (2013) 249-259).
;
_refine_ls_abs_structure_Flack 0.019(14)
_refine_ls_extinction_coef 0.0023(4)
_refine_ls_extinction_expression Fc^*^=kFc[1+0.001xFc^2^\l^3^/sin(2\q)]^-1/4^
_refine_ls_extinction_method 'SHELXL-2017/1 (Sheldrick 2017)'
_refine_ls_goodness_of_fit_ref 1.034
_refine_ls_hydrogen_treatment mixed
_refine_ls_matrix_type full
_refine_ls_number_parameters 654
_refine_ls_number_reflns 10270
_refine_ls_number_restraints 76
_refine_ls_restrained_S_all 1.032
_refine_ls_R_factor_all 0.0884
_refine_ls_R_factor_gt 0.0614
_refine_ls_shift/su_max 0.001
_refine_ls_shift/su_mean 0.000
_refine_ls_structure_factor_coef Fsqd
_refine_ls_weighting_details 'w=1/[\s^2^(Fo^2^)+(0.0934P)^2^+0.0168P] where P=(Fo^2^+2Fc^2^)/3'
_refine_ls_weighting_scheme calc
_refine_ls_wR_factor_gt 0.1542
_refine_ls_wR_factor_ref 0.1719
_reflns_Friedel_coverage 0.913
_reflns_Friedel_fraction_full 0.995
_reflns_Friedel_fraction_max 0.970
_reflns_number_gt 7244
_reflns_number_total 10270
_reflns_threshold_expression 'I > 2\s(I)'
_cod_data_source_file c8sc02532k2.cif
_cod_data_source_block s5108r
_cod_depositor_comments 'Adding full bibliography for 1549682--1549686.cif.'
_cod_database_code 1549683
_shelx_shelxl_version_number 2017/1
_shelx_space_group_comment
;
The symmetry employed for this shelxl refinement is uniquely defined
by the following loop, which should always be used as a source of
symmetry information in preference to the above space-group names.
They are only intended as comments.
;
_shelx_estimated_absorpt_t_max 0.939
_shelx_estimated_absorpt_t_min 0.667
_reflns_odcompleteness_completeness 99.98
_reflns_odcompleteness_iscentric 1
_reflns_odcompleteness_theta 68.13
_olex2_refinement_description
;
1. Fixed Uiso
 At 1.2 times of:
  All C(H) groups, All C(H,H) groups, All N(H) groups
 At 1.5 times of:
  All C(H,H,H) groups
2. Uiso/Uaniso restraints and constraints
C1 \\sim Cl4 \\sim Cl1 \\sim Cl2 \\sim Cl3 \\sim Cl5: within 2A with sigma of
0.04 and sigma for terminal atoms of 0.08
3. Rigid body (RIGU) restrains
 C1, Cl4, Cl1, Cl2, Cl3, Cl5
 with sigma for 1-2 distances of 0.004 and sigma for 1-3 distances of 0.004
4. Others
 Sof(Cl1)=Sof(Cl2)=Sof(H1B)=1-FVAR(1)
 Sof(Cl3)=Sof(Cl5)=Sof(H1A)=FVAR(1)
5.a Riding coordinates:
 N4(H4), N3(H3), N2(H2), N1(H1), N5(H5)
5.b Ternary CH refined with riding coordinates:
 C9(H9), C10(H10), C1(H1B)
5.c Aromatic/amide H refined with riding coordinates:
 C42(H42), C43(H43), C44(H44), C36(H36), C35(H35), C33(H33), C34(H34),
 C41(H41), C40(H40), C18(H18), C17(H17), C19(H19), C20(H20), C28(H28), C27(H27),
  C26(H26), C24(H24), C25(H25)
5.d Idealised Me refined as rotating group:
 C52(H52A,H52B,H52C), C53(H53A,H53B,H53C), C49(H49A,H49B,H49C), C50(H50A,H50B,
 H50C), C47(H47A,H47B,H47C), C48(H48A,H48B,H48C), C12(H12A,H12B,H12C), C45(H45A,
 H45B,H45C), C46(H46A,H46B,H46C)
;
_olex2_submission_special_instructions 'No special instructions were received'
_oxdiff_exptl_absorpt_empirical_details
;
Empirical correction (ABSPACK) includes:
- Absorption correction using spherical harmonics
- Frame scaling
;
_oxdiff_exptl_absorpt_empirical_full_max 2.140
_oxdiff_exptl_absorpt_empirical_full_min 0.568

loop_
_space_group_symop_operation_xyz
'x, y, z'
'-x, y+1/2, -z'

loop_
_atom_site_label
_atom_site_type_symbol
_atom_site_fract_x
_atom_site_fract_y
_atom_site_fract_z
_atom_site_U_iso_or_equiv
_atom_site_adp_type
_atom_site_occupancy
_atom_site_site_symmetry_order
_atom_site_calc_flag
_atom_site_refinement_flags_posn
_atom_site_refinement_flags_adp
_atom_site_refinement_flags_occupancy
_atom_site_disorder_assembly
_atom_site_disorder_group
Cl4 Cl 0.5857(3) 0.56662(13) 0.33318(17) 0.1042(7) Uani 1 1 d . U . . .
Cl1 Cl 0.5940(13) 0.7075(5) 0.4243(5) 0.099(3) Uani 0.55(3) 1 d . U P A 2
O1 O 0.6951(4) 0.3420(3) 0.8098(4) 0.0757(13) Uani 1 1 d . . . . .
O2 O 0.4903(4) 0.47230(18) 0.9083(3) 0.0524(9) Uani 1 1 d . . . . .
O3 O 0.2299(4) 0.4532(2) 0.7096(3) 0.0574(9) Uani 1 1 d . . . . .
O5 O 0.6218(4) 0.72586(18) 0.9871(3) 0.0546(9) Uani 1 1 d . . . . .
O4 O 0.4770(4) 0.5698(2) 0.5691(3) 0.0585(10) Uani 1 1 d . . . . .
N4 N 0.4812(4) 0.5569(2) 0.7287(3) 0.0413(9) Uani 1 1 d . . . . .
H4 H 0.485021 0.527789 0.775896 0.050 Uiso 1 1 d R . . . .
N3 N 0.4469(4) 0.4114(2) 0.7139(3) 0.0444(9) Uani 1 1 d . . . . .
H3 H 0.504496 0.384002 0.742775 0.053 Uiso 1 1 d R . . . .
N2 N 0.4060(4) 0.3590(2) 0.8967(3) 0.0480(10) Uani 1 1 d . . . . .
H2 H 0.419841 0.314984 0.912041 0.058 Uiso 1 1 d R . . . .
N1 N 0.6539(5) 0.3066(2) 0.9608(4) 0.0572(11) Uani 1 1 d . . . . .
H1 H 0.652876 0.271615 1.000597 0.069 Uiso 1 1 d R . . . .
N6 N 0.6969(6) 0.1717(3) 0.9231(4) 0.0684(14) Uani 1 1 d . . . . .
N7 N 0.7172(7) 0.1077(3) 0.9101(5) 0.0776(16) Uani 1 1 d . . . . .
N8 N 0.7294(9) 0.0476(4) 0.9056(6) 0.101(2) Uani 1 1 d . . . . .
N5 N 0.5940(4) 0.6231(2) 0.9039(3) 0.0447(9) Uani 1 1 d . . . . .
H5 H 0.580285 0.577578 0.906917 0.054 Uiso 1 1 d R . . . .
C39 C 0.1689(7) 0.8633(3) 0.7189(5) 0.0652(16) Uani 1 1 d . . . . .
C42 C 0.1145(8) 0.9313(4) 0.7033(7) 0.086(2) Uani 1 1 d . . . . .
H42 H 0.157836 0.962846 0.662014 0.103 Uiso 1 1 calc R . . . .
C43 C -0.0065(9) 0.9520(4) 0.7505(8) 0.096(3) Uani 1 1 d . . . . .
H43 H -0.042490 0.997329 0.738922 0.115 Uiso 1 1 calc R . . . .
C44 C -0.0733(7) 0.9076(4) 0.8129(7) 0.084(2) Uani 1 1 d . . . . .
H44 H -0.152640 0.923008 0.843467 0.101 Uiso 1 1 calc R . . . .
C37 C -0.0215(6) 0.8401(3) 0.8298(5) 0.0637(16) Uani 1 1 d . . . . .
C36 C -0.0891(6) 0.7918(4) 0.8928(5) 0.0679(17) Uani 1 1 d . . . . .
H36 H -0.170258 0.806153 0.921935 0.082 Uiso 1 1 calc R . . . .
C35 C -0.0386(6) 0.7259(4) 0.9113(5) 0.0609(15) Uani 1 1 d . . . . .
H35 H -0.086230 0.695289 0.951742 0.073 Uiso 1 1 calc R . . . .
C32 C 0.0875(5) 0.7027(3) 0.8692(4) 0.0525(12) Uani 1 1 d . . . . .
C33 C 0.1419(6) 0.6345(3) 0.8874(4) 0.0548(13) Uani 1 1 d . . . . .
H33 H 0.094607 0.602781 0.926372 0.066 Uiso 1 1 calc R . . . .
C34 C 0.2659(6) 0.6143(3) 0.8473(4) 0.0508(12) Uani 1 1 d . . . . .
H34 H 0.302363 0.569610 0.862390 0.061 Uiso 1 1 calc R . . . .
C29 C 0.3377(5) 0.6584(3) 0.7854(4) 0.0443(11) Uani 1 1 d . . . . .
C30 C 0.2822(6) 0.7252(3) 0.7604(4) 0.0478(11) Uani 1 1 d . . . . .
C31 C 0.1586(5) 0.7479(3) 0.8053(4) 0.0493(12) Uani 1 1 d . . . . .
C38 C 0.1024(6) 0.8174(3) 0.7846(5) 0.0574(14) Uani 1 1 d . . . . .
C41 C 0.3435(6) 0.7725(3) 0.6922(4) 0.0527(12) Uani 1 1 d . . . . .
H41 H 0.423074 0.758157 0.661021 0.063 Uiso 1 1 calc R . . . .
C40 C 0.2888(6) 0.8375(3) 0.6720(5) 0.0608(15) Uani 1 1 d . . . . .
H40 H 0.330654 0.866117 0.626335 0.073 Uiso 1 1 calc R . . . .
C9 C 0.4760(5) 0.6336(2) 0.7469(4) 0.0422(10) Uani 1 1 d . . . . .
H9 H 0.488340 0.657426 0.685515 0.051 Uiso 1 1 calc R . . . .
C8 C 0.4803(5) 0.5309(3) 0.6404(4) 0.0433(11) Uani 1 1 d . . . . .
C7 C 0.4924(5) 0.4494(2) 0.6281(4) 0.0441(10) Uani 1 1 d . . . . .
C6 C 0.3203(5) 0.4177(3) 0.7491(4) 0.0462(11) Uani 1 1 d . . . . .
C5 C 0.2844(5) 0.3747(3) 0.8390(4) 0.0516(12) Uani 1 1 d . . . . .
C4 C 0.4987(6) 0.4077(3) 0.9280(4) 0.0497(12) Uani 1 1 d . . . . .
C3 C 0.6135(6) 0.3785(3) 0.9927(5) 0.0589(14) Uani 1 1 d . . . . .
C2 C 0.6925(6) 0.2944(3) 0.8706(5) 0.0631(16) Uani 1 1 d . . . . .
C51 C 0.7370(7) 0.2198(4) 0.8431(5) 0.0671(16) Uani 1 1 d . . . . .
C52 C 0.8911(8) 0.2181(5) 0.8267(8) 0.101(3) Uani 1 1 d . . . . .
H52A H 0.937784 0.235024 0.882594 0.152 Uiso 1 1 calc GR . . . .
H52B H 0.913674 0.248413 0.773898 0.152 Uiso 1 1 calc GR . . . .
H52C H 0.919455 0.169904 0.813355 0.152 Uiso 1 1 calc GR . . . .
C53 C 0.6565(9) 0.1991(5) 0.7543(6) 0.089(2) Uani 1 1 d . . . . .
H53A H 0.688955 0.153789 0.731156 0.134 Uiso 1 1 calc GR . . . .
H53B H 0.669378 0.235052 0.706288 0.134 Uiso 1 1 calc GR . . . .
H53C H 0.560535 0.195518 0.769371 0.134 Uiso 1 1 calc GR . . . .
C49 C 0.5532(8) 0.3718(3) 1.0925(5) 0.0702(17) Uani 1 1 d . . . . .
H49A H 0.476385 0.339473 1.091204 0.105 Uiso 1 1 calc GR . . . .
H49B H 0.523043 0.418068 1.113893 0.105 Uiso 1 1 calc GR . . . .
H49C H 0.622232 0.353743 1.135101 0.105 Uiso 1 1 calc GR . . . .
C50 C 0.7390(7) 0.4273(3) 0.9932(6) 0.080(2) Uani 1 1 d . . . . .
H50A H 0.807293 0.408287 1.035631 0.120 Uiso 1 1 calc GR . . . .
H50B H 0.712583 0.474346 1.014040 0.120 Uiso 1 1 calc GR . . . .
H50C H 0.776306 0.430224 0.930244 0.120 Uiso 1 1 calc GR . . . .
C47 C 0.1768(6) 0.4149(4) 0.8969(5) 0.0672(16) Uani 1 1 d . . . . .
H47A H 0.142038 0.384179 0.945941 0.101 Uiso 1 1 calc GR . . . .
H47B H 0.102592 0.429426 0.856089 0.101 Uiso 1 1 calc GR . . . .
H47C H 0.218126 0.456559 0.925181 0.101 Uiso 1 1 calc GR . . . .
C48 C 0.2287(7) 0.3027(3) 0.8045(5) 0.0661(16) Uani 1 1 d . . . . .
H48A H 0.297553 0.278966 0.767164 0.099 Uiso 1 1 calc GR . . . .
H48B H 0.148037 0.310472 0.766344 0.099 Uiso 1 1 calc GR . . . .
H48C H 0.205587 0.273435 0.858157 0.099 Uiso 1 1 calc GR . . . .
C10 C 0.5976(5) 0.6571(2) 0.8105(3) 0.0413(10) Uani 1 1 d . . . . .
H10 H 0.589210 0.708944 0.820467 0.050 Uiso 1 1 calc R . . . .
C11 C 0.6111(5) 0.6596(3) 0.9851(4) 0.0436(10) Uani 1 1 d . . . . .
C12 C 0.6235(7) 0.6155(3) 1.0736(4) 0.0599(14) Uani 1 1 d . . . . .
H12A H 0.718658 0.605179 1.085804 0.090 Uiso 1 1 calc GR . . . .
H12B H 0.573856 0.571389 1.065533 0.090 Uiso 1 1 calc GR . . . .
H12C H 0.585760 0.641555 1.126241 0.090 Uiso 1 1 calc GR . . . .
C45 C 0.4138(7) 0.4251(3) 0.5411(4) 0.0626(15) Uani 1 1 d . . . . .
H45A H 0.423256 0.374152 0.534004 0.094 Uiso 1 1 calc GR . . . .
H45B H 0.449856 0.448649 0.485966 0.094 Uiso 1 1 calc GR . . . .
H45C H 0.318272 0.436998 0.548218 0.094 Uiso 1 1 calc GR . . . .
C46 C 0.6440(6) 0.4327(3) 0.6146(4) 0.0569(14) Uani 1 1 d . . . . .
H46A H 0.693477 0.444411 0.671685 0.085 Uiso 1 1 calc GR . . . .
H46B H 0.679345 0.460624 0.562848 0.085 Uiso 1 1 calc GR . . . .
H46C H 0.655110 0.382687 0.600870 0.085 Uiso 1 1 calc GR . . . .
C18 C 0.8037(5) 0.5793(3) 0.7710(4) 0.0481(11) Uani 1 1 d . . . . .
H18 H 0.769820 0.545514 0.813397 0.058 Uiso 1 1 calc R . . . .
C17 C 0.9224(6) 0.5644(3) 0.7209(4) 0.0569(13) Uani 1 1 d . . . . .
H17 H 0.966546 0.520729 0.729755 0.068 Uiso 1 1 calc R . . . .
C16 C 0.9770(5) 0.6142(3) 0.6571(4) 0.0529(12) Uani 1 1 d . . . . .
C19 C 1.1015(6) 0.6010(4) 0.6050(5) 0.0693(17) Uani 1 1 d . . . . .
H19 H 1.148744 0.558048 0.613013 0.083 Uiso 1 1 calc R . . . .
C20 C 1.1500(7) 0.6513(5) 0.5441(5) 0.078(2) Uani 1 1 d . . . . .
H20 H 1.231732 0.642063 0.512070 0.093 Uiso 1 1 calc R . . . .
C21 C 1.0823(6) 0.7169(5) 0.5270(5) 0.0722(19) Uani 1 1 d . . . . .
C28 C 1.1274(7) 0.7682(5) 0.4610(6) 0.087(2) Uani 1 1 d . . . . .
H28 H 1.206573 0.759056 0.426158 0.105 Uiso 1 1 calc R . . . .
C27 C 1.0590(7) 0.8306(6) 0.4466(6) 0.098(3) Uani 1 1 d . . . . .
H27 H 1.090147 0.862490 0.400640 0.118 Uiso 1 1 calc R . . . .
C26 C 0.9450(7) 0.8473(5) 0.4987(6) 0.086(2) Uani 1 1 d . . . . .
H26 H 0.901463 0.891238 0.490052 0.103 Uiso 1 1 calc R . . . .
C23 C 0.8936(6) 0.7981(4) 0.5652(5) 0.0640(16) Uani 1 1 d . . . . .
C22 C 0.9605(6) 0.7325(4) 0.5796(4) 0.0593(15) Uani 1 1 d . . . . .
C15 C 0.9082(5) 0.6807(3) 0.6447(4) 0.0494(12) Uani 1 1 d . . . . .
C14 C 0.7857(5) 0.6958(3) 0.6964(4) 0.0452(11) Uani 1 1 d . . . . .
C13 C 0.7338(5) 0.6440(2) 0.7592(3) 0.0420(10) Uani 1 1 d . . . . .
C24 C 0.7752(6) 0.8137(3) 0.6214(5) 0.0590(14) Uani 1 1 d . . . . .
H24 H 0.732338 0.858028 0.615605 0.071 Uiso 1 1 calc R . . . .
C25 C 0.7245(6) 0.7644(3) 0.6832(4) 0.0494(12) Uani 1 1 d . . . . .
H25 H 0.646677 0.775988 0.718293 0.059 Uiso 1 1 calc R . . . .
Cl2 Cl 0.8332(15) 0.6333(6) 0.3775(10) 0.121(4) Uani 0.55(3) 1 d . U P A 2
Cl3 Cl 0.644(3) 0.7058(10) 0.4173(15) 0.183(8) Uani 0.45(3) 1 d . U P A 1
Cl5 Cl 0.8509(10) 0.5985(14) 0.4279(18) 0.142(8) Uani 0.45(3) 1 d . U P A 1
C1 C 0.6717(10) 0.6202(5) 0.4191(6) 0.088(2) Uani 1 1 d . U . . .
H1B H 0.672705 0.597032 0.481568 0.106 Uiso 0.55(3) 1 calc R . P A 2
H1A H 0.64(2) 0.597(11) 0.483(15) 0.106 Uiso 0.45(3) 1 d R . P A 1

loop_
_atom_site_aniso_label
_atom_site_aniso_U_11
_atom_site_aniso_U_22
_atom_site_aniso_U_33
_atom_site_aniso_U_23
_atom_site_aniso_U_13
_atom_site_aniso_U_12
Cl4 0.1267(17) 0.0889(13) 0.0969(15) -0.0043(11) -0.0222(13) -0.0027(12)
Cl1 0.153(6) 0.066(3) 0.079(4) -0.010(2) -0.022(3) 0.004(3)
O1 0.059(2) 0.087(3) 0.082(3) 0.039(3) 0.007(2) 0.005(2)
O2 0.068(2) 0.0339(17) 0.055(2) 0.0101(15) -0.0060(18) -0.0025(15)
O3 0.0502(19) 0.060(2) 0.062(2) 0.0126(18) -0.0007(17) 0.0043(17)
O5 0.070(2) 0.0392(18) 0.055(2) -0.0081(16) 0.0116(18) -0.0039(16)
O4 0.081(3) 0.054(2) 0.040(2) 0.0041(17) 0.0060(18) 0.0027(19)
N4 0.056(2) 0.0331(18) 0.035(2) 0.0000(15) 0.0004(17) 0.0009(16)
N3 0.044(2) 0.0378(19) 0.051(2) 0.0012(18) 0.0008(18) 0.0001(16)
N2 0.051(2) 0.037(2) 0.056(3) 0.0114(18) -0.001(2) -0.0028(17)
N1 0.064(3) 0.045(2) 0.063(3) 0.017(2) -0.004(2) 0.003(2)
N6 0.077(3) 0.056(3) 0.072(4) 0.008(2) 0.003(3) 0.011(2)
N7 0.086(4) 0.072(4) 0.075(4) 0.002(3) 0.004(3) 0.021(3)
N8 0.133(6) 0.068(4) 0.103(5) -0.010(4) 0.011(5) 0.027(4)
N5 0.059(2) 0.0350(19) 0.040(2) 0.0014(16) 0.0041(18) -0.0050(17)
C39 0.066(3) 0.047(3) 0.082(4) 0.001(3) -0.013(3) 0.012(3)
C42 0.085(5) 0.051(3) 0.120(7) 0.002(4) -0.012(4) 0.028(3)
C43 0.091(5) 0.058(4) 0.138(8) -0.013(5) -0.023(5) 0.033(4)
C44 0.064(4) 0.062(4) 0.127(7) -0.019(4) -0.004(4) 0.018(3)
C37 0.052(3) 0.057(3) 0.082(4) -0.026(3) -0.013(3) 0.012(3)
C36 0.053(3) 0.074(4) 0.077(4) -0.027(3) 0.000(3) 0.008(3)
C35 0.051(3) 0.073(4) 0.059(3) -0.016(3) 0.003(3) 0.000(3)
C32 0.050(3) 0.062(3) 0.046(3) -0.010(2) -0.002(2) 0.003(2)
C33 0.053(3) 0.061(3) 0.050(3) 0.003(3) 0.003(2) 0.000(2)
C34 0.059(3) 0.046(3) 0.048(3) 0.003(2) 0.005(2) 0.002(2)
C29 0.053(3) 0.040(2) 0.039(3) -0.001(2) 0.003(2) 0.003(2)
C30 0.054(3) 0.044(3) 0.045(3) -0.001(2) -0.003(2) 0.004(2)
C31 0.047(3) 0.045(3) 0.055(3) -0.011(2) -0.004(2) 0.006(2)
C38 0.057(3) 0.049(3) 0.066(4) -0.012(3) -0.012(3) 0.011(2)
C41 0.063(3) 0.046(3) 0.048(3) 0.002(2) 0.005(2) 0.006(2)
C40 0.071(4) 0.048(3) 0.064(4) 0.009(3) -0.003(3) 0.012(3)
C9 0.057(3) 0.030(2) 0.040(2) 0.0042(18) 0.005(2) 0.0039(19)
C8 0.046(2) 0.044(3) 0.040(3) 0.000(2) 0.007(2) -0.0022(19)
C7 0.053(3) 0.039(2) 0.041(3) -0.0060(19) 0.001(2) -0.001(2)
C6 0.049(3) 0.036(2) 0.053(3) 0.003(2) -0.001(2) -0.0031(19)
C5 0.050(3) 0.044(3) 0.061(3) 0.013(2) 0.002(2) -0.007(2)
C4 0.062(3) 0.037(2) 0.049(3) 0.008(2) -0.001(2) -0.001(2)
C3 0.066(3) 0.043(3) 0.068(4) 0.013(3) -0.014(3) 0.002(2)
C2 0.050(3) 0.060(3) 0.080(4) 0.019(3) 0.000(3) 0.001(2)
C51 0.062(3) 0.072(4) 0.067(4) 0.008(3) 0.005(3) 0.004(3)
C52 0.066(4) 0.102(6) 0.137(8) 0.020(6) 0.027(5) 0.017(4)
C53 0.093(5) 0.100(6) 0.074(5) 0.007(4) 0.008(4) -0.017(4)
C49 0.098(5) 0.053(3) 0.060(4) 0.007(3) -0.016(3) 0.002(3)
C50 0.076(4) 0.054(3) 0.110(6) 0.016(4) -0.032(4) -0.008(3)
C47 0.060(3) 0.070(4) 0.071(4) 0.026(3) 0.015(3) 0.011(3)
C48 0.062(3) 0.054(3) 0.082(4) 0.010(3) -0.009(3) -0.017(3)
C10 0.056(3) 0.031(2) 0.037(2) 0.0035(18) 0.006(2) -0.0007(19)
C11 0.048(3) 0.040(2) 0.042(3) -0.003(2) 0.007(2) -0.003(2)
C12 0.076(4) 0.059(3) 0.044(3) 0.002(3) 0.006(3) 0.001(3)
C45 0.074(4) 0.057(3) 0.057(3) -0.010(3) -0.009(3) -0.009(3)
C46 0.060(3) 0.047(3) 0.064(4) -0.010(2) 0.012(3) 0.006(2)
C18 0.053(3) 0.039(2) 0.052(3) 0.002(2) 0.002(2) 0.004(2)
C17 0.058(3) 0.051(3) 0.062(3) -0.003(3) -0.002(3) 0.007(2)
C16 0.046(3) 0.065(3) 0.047(3) -0.002(3) -0.001(2) 0.005(2)
C19 0.053(3) 0.094(5) 0.061(4) -0.005(3) 0.001(3) 0.016(3)
C20 0.050(3) 0.119(6) 0.064(4) 0.004(4) 0.007(3) -0.001(4)
C21 0.042(3) 0.114(6) 0.061(4) 0.015(4) 0.004(3) -0.007(3)
C28 0.049(3) 0.140(7) 0.073(5) 0.038(5) 0.014(3) -0.012(4)
C27 0.051(4) 0.151(8) 0.092(6) 0.067(6) 0.009(4) -0.012(4)
C26 0.062(4) 0.107(6) 0.088(5) 0.049(5) -0.003(4) -0.013(4)
C23 0.049(3) 0.081(4) 0.062(4) 0.027(3) -0.004(3) -0.011(3)
C22 0.040(3) 0.089(4) 0.049(3) 0.016(3) -0.003(2) -0.007(3)
C15 0.045(3) 0.065(3) 0.038(3) 0.007(2) -0.002(2) -0.003(2)
C14 0.049(3) 0.044(2) 0.043(3) 0.002(2) 0.000(2) -0.004(2)
C13 0.051(3) 0.035(2) 0.040(2) -0.0008(19) 0.003(2) -0.0043(18)
C24 0.057(3) 0.055(3) 0.065(4) 0.024(3) -0.003(3) -0.010(2)
C25 0.054(3) 0.045(3) 0.050(3) 0.010(2) 0.000(2) -0.005(2)
Cl2 0.115(5) 0.114(5) 0.133(6) -0.024(5) 0.024(5) -0.027(4)
Cl3 0.228(19) 0.100(6) 0.219(15) 0.024(7) -0.087(11) 0.001(8)
Cl5 0.100(4) 0.162(13) 0.164(13) -0.085(11) -0.032(5) 0.023(5)
C1 0.109(5) 0.082(4) 0.074(5) 0.001(4) 0.013(4) 0.001(4)

loop_
_atom_type_symbol
_atom_type_description
_atom_type_scat_dispersion_real
_atom_type_scat_dispersion_imag
_atom_type_scat_source
C C 0.0181 0.0091 'International Tables Vol C Tables 4.2.6.8 and 6.1.1.4'
H H 0.0000 0.0000 'International Tables Vol C Tables 4.2.6.8 and 6.1.1.4'
Cl Cl 0.3639 0.7018 'International Tables Vol C Tables 4.2.6.8 and 6.1.1.4'
N N 0.0311 0.0180 'International Tables Vol C Tables 4.2.6.8 and 6.1.1.4'
O O 0.0492 0.0322 'International Tables Vol C Tables 4.2.6.8 and 6.1.1.4'

loop_
_exptl_crystal_face_index_h
_exptl_crystal_face_index_k
_exptl_crystal_face_index_l
_exptl_crystal_face_perp_dist
5 -6 2 0.0594
-5 6 -2 0.0594
6 -2 -1 0.0185
-6 2 1 0.0185
-3 -4 -7 0.0154
3 4 7 0.0154
3 9 -3 0.0918
-3 -9 3 0.0918

loop_
_geom_angle_atom_site_label_1
_geom_angle_atom_site_label_2
_geom_angle_atom_site_label_3
_geom_angle
C9 N4 H4 119.2
C8 N4 H4 119.3
C8 N4 C9 121.5(4)
C7 N3 H3 118.6
C6 N3 H3 118.5
C6 N3 C7 122.9(4)
C5 N2 H2 117.2
C4 N2 H2 117.2
C4 N2 C5 125.6(4)
C3 N1 H1 119.4
C2 N1 H1 119.4
C2 N1 C3 121.3(5)
N7 N6 C51 115.6(6)
N8 N7 N6 173.7(8)
C10 N5 H5 118.6
C11 N5 H5 118.6
C11 N5 C10 122.8(4)
C42 C39 C38 118.6(7)
C42 C39 C40 123.1(7)
C38 C39 C40 118.3(5)
C39 C42 H42 120.2
C39 C42 C43 119.7(8)
C43 C42 H42 120.2
C42 C43 H43 118.8
C44 C43 C42 122.3(6)
C44 C43 H43 118.8
C43 C44 H44 120.4
C43 C44 C37 119.3(7)
C37 C44 H44 120.4
C44 C37 C36 121.1(6)
C44 C37 C38 120.2(7)
C36 C37 C38 118.7(6)
C37 C36 H36 119.0
C35 C36 C37 121.9(6)
C35 C36 H36 119.0
C36 C35 H35 119.8
C36 C35 C32 120.4(6)
C32 C35 H35 119.8
C33 C32 C35 121.5(6)
C33 C32 C31 118.2(5)
C31 C32 C35 120.3(5)
C32 C33 H33 119.9
C34 C33 C32 120.1(5)
C34 C33 H33 119.9
C33 C34 H34 118.9
C33 C34 C29 122.2(5)
C29 C34 H34 118.9
C34 C29 C30 119.4(5)
C34 C29 C9 119.3(4)
C30 C29 C9 121.3(4)
C29 C30 C31 118.5(5)
C29 C30 C41 123.7(5)
C31 C30 C41 117.8(5)
C32 C31 C30 121.3(5)
C32 C31 C38 118.7(5)
C30 C31 C38 120.0(5)
C39 C38 C37 119.9(5)
C39 C38 C31 120.2(5)
C37 C38 C31 119.9(6)
C30 C41 H41 119.1
C40 C41 C30 121.9(5)
C40 C41 H41 119.1
C39 C40 H40 119.1
C41 C40 C39 121.8(6)
C41 C40 H40 119.1
N4 C9 C29 113.2(4)
N4 C9 H9 106.7
N4 C9 C10 110.8(4)
C29 C9 H9 106.7
C29 C9 C10 112.5(4)
C10 C9 H9 106.7
O4 C8 N4 122.8(4)
O4 C8 C7 119.4(4)
N4 C8 C7 117.8(4)
N3 C7 C8 111.2(4)
N3 C7 C45 111.7(4)
N3 C7 C46 107.4(4)
C45 C7 C8 110.5(4)
C45 C7 C46 109.1(5)
C46 C7 C8 106.9(4)
O3 C6 N3 122.5(5)
O3 C6 C5 119.2(5)
N3 C6 C5 118.1(4)
N2 C5 C6 112.1(4)
N2 C5 C47 110.8(5)
N2 C5 C48 106.6(4)
C47 C5 C6 109.9(4)
C47 C5 C48 111.1(5)
C48 C5 C6 106.1(5)
O2 C4 N2 122.5(5)
O2 C4 C3 121.6(5)
N2 C4 C3 115.8(4)
N1 C3 C4 109.7(5)
N1 C3 C49 108.1(5)
N1 C3 C50 109.5(5)
C49 C3 C4 107.1(5)
C50 C3 C4 111.7(5)
C50 C3 C49 110.7(6)
O1 C2 N1 122.7(6)
O1 C2 C51 118.6(6)
N1 C2 C51 118.7(5)
N6 C51 C2 106.6(5)
N6 C51 C52 111.2(6)
N6 C51 C53 109.4(6)
C2 C51 C52 110.0(6)
C2 C51 C53 107.3(6)
C52 C51 C53 112.0(7)
C51 C52 H52A 109.5
C51 C52 H52B 109.5
C51 C52 H52C 109.5
H52A C52 H52B 109.5
H52A C52 H52C 109.5
H52B C52 H52C 109.5
C51 C53 H53A 109.5
C51 C53 H53B 109.5
C51 C53 H53C 109.5
H53A C53 H53B 109.5
H53A C53 H53C 109.5
H53B C53 H53C 109.5
C3 C49 H49A 109.5
C3 C49 H49B 109.5
C3 C49 H49C 109.5
H49A C49 H49B 109.5
H49A C49 H49C 109.5
H49B C49 H49C 109.5
C3 C50 H50A 109.5
C3 C50 H50B 109.5
C3 C50 H50C 109.5
H50A C50 H50B 109.5
H50A C50 H50C 109.5
H50B C50 H50C 109.5
C5 C47 H47A 109.5
C5 C47 H47B 109.5
C5 C47 H47C 109.5
H47A C47 H47B 109.5
H47A C47 H47C 109.5
H47B C47 H47C 109.5
C5 C48 H48A 109.5
C5 C48 H48B 109.5
C5 C48 H48C 109.5
H48A C48 H48B 109.5
H48A C48 H48C 109.5
H48B C48 H48C 109.5
N5 C10 C9 112.2(4)
N5 C10 H10 107.4
N5 C10 C13 112.2(4)
C9 C10 H10 107.4
C13 C10 C9 110.0(4)
C13 C10 H10 107.4
O5 C11 N5 122.4(5)
O5 C11 C12 121.5(5)
N5 C11 C12 116.0(4)
C11 C12 H12A 109.5
C11 C12 H12B 109.5
C11 C12 H12C 109.5
H12A C12 H12B 109.5
H12A C12 H12C 109.5
H12B C12 H12C 109.5
C7 C45 H45A 109.5
C7 C45 H45B 109.5
C7 C45 H45C 109.5
H45A C45 H45B 109.5
H45A C45 H45C 109.5
H45B C45 H45C 109.5
C7 C46 H46A 109.5
C7 C46 H46B 109.5
C7 C46 H46C 109.5
H46A C46 H46B 109.5
H46A C46 H46C 109.5
H46B C46 H46C 109.5
C17 C18 H18 119.3
C17 C18 C13 121.4(5)
C13 C18 H18 119.3
C18 C17 H17 119.5
C18 C17 C16 120.9(5)
C16 C17 H17 119.5
C17 C16 C19 122.4(6)
C17 C16 C15 118.7(5)
C15 C16 C19 118.9(5)
C16 C19 H19 120.0
C20 C19 C16 119.9(7)
C20 C19 H19 120.0
C19 C20 H20 118.5
C19 C20 C21 123.1(6)
C21 C20 H20 118.5
C20 C21 C22 118.4(6)
C28 C21 C20 123.9(6)
C28 C21 C22 117.7(7)
C21 C28 H28 119.0
C27 C28 C21 122.1(7)
C27 C28 H28 119.0
C28 C27 H27 119.6
C28 C27 C26 120.9(7)
C26 C27 H27 119.6
C27 C26 H26 120.0
C27 C26 C23 120.0(8)
C23 C26 H26 120.0
C26 C23 C24 121.7(6)
C22 C23 C26 120.1(6)
C22 C23 C24 118.2(5)
C23 C22 C21 119.2(6)
C23 C22 C15 121.3(5)
C15 C22 C21 119.5(6)
C16 C15 C22 120.2(5)
C16 C15 C14 120.3(5)
C14 C15 C22 119.6(5)
C13 C14 C15 119.1(5)
C13 C14 C25 123.4(5)
C25 C14 C15 117.4(5)
C18 C13 C10 120.3(4)
C18 C13 C14 119.7(5)
C14 C13 C10 119.9(4)
C23 C24 H24 119.6
C25 C24 C23 120.8(6)
C25 C24 H24 119.6
C14 C25 H25 118.7
C24 C25 C14 122.6(5)
C24 C25 H25 118.7
Cl4 C1 Cl1 109.9(6)
Cl4 C1 Cl5 112.0(5)
Cl4 C1 H1B 111.5
Cl4 C1 H1A 103(10)
Cl1 C1 H1B 111.5
Cl2 C1 Cl4 106.3(6)
Cl2 C1 Cl1 105.8(7)
Cl2 C1 H1B 111.5
Cl3 C1 Cl4 117.9(9)
Cl3 C1 Cl5 112.5(9)
Cl3 C1 H1A 112(10)
Cl5 C1 H1A 97(10)

loop_
_geom_bond_atom_site_label_1
_geom_bond_atom_site_label_2
_geom_bond_distance
Cl4 C1 1.776(9)
Cl1 C1 1.796(13)
O1 C2 1.235(7)
O2 C4 1.239(6)
O3 C6 1.232(6)
O5 C11 1.240(6)
O4 C8 1.239(6)
N4 H4 0.8591
N4 C9 1.454(6)
N4 C8 1.335(6)
N3 H3 0.8597
N3 C7 1.470(6)
N3 C6 1.333(7)
N2 H2 0.8596
N2 C5 1.463(7)
N2 C4 1.352(7)
N1 H1 0.8601
N1 C3 1.468(8)
N1 C2 1.345(9)
N6 N7 1.225(8)
N6 C51 1.493(9)
N7 N8 1.130(9)
N5 H5 0.8603
N5 C10 1.460(6)
N5 C11 1.341(6)
C39 C42 1.391(9)
C39 C38 1.419(10)
C39 C40 1.424(9)
C42 H42 0.9300
C42 C43 1.405(12)
C43 H43 0.9300
C43 C44 1.372(13)
C44 H44 0.9300
C44 C37 1.377(10)
C37 C36 1.426(10)
C37 C38 1.428(9)
C36 H36 0.9300
C36 C35 1.349(10)
C35 H35 0.9300
C35 C32 1.430(8)
C32 C33 1.401(8)
C32 C31 1.415(8)
C33 H33 0.9300
C33 C34 1.385(8)
C34 H34 0.9300
C34 C29 1.388(7)
C29 C30 1.403(7)
C29 C9 1.523(7)
C30 C31 1.424(7)
C30 C41 1.435(8)
C31 C38 1.436(7)
C41 H41 0.9300
C41 C40 1.354(8)
C40 H40 0.9300
C9 H9 0.9800
C9 C10 1.546(7)
C8 C7 1.536(7)
C7 C45 1.510(8)
C7 C46 1.519(7)
C6 C5 1.539(7)
C5 C47 1.525(8)
C5 C48 1.527(8)
C4 C3 1.539(8)
C3 C49 1.530(10)
C3 C50 1.523(9)
C2 C51 1.508(9)
C51 C52 1.516(9)
C51 C53 1.523(11)
C52 H52A 0.9600
C52 H52B 0.9600
C52 H52C 0.9600
C53 H53A 0.9600
C53 H53B 0.9600
C53 H53C 0.9600
C49 H49A 0.9600
C49 H49B 0.9600
C49 H49C 0.9600
C50 H50A 0.9600
C50 H50B 0.9600
C50 H50C 0.9600
C47 H47A 0.9600
C47 H47B 0.9600
C47 H47C 0.9600
C48 H48A 0.9600
C48 H48B 0.9600
C48 H48C 0.9600
C10 H10 0.9800
C10 C13 1.530(7)
C11 C12 1.499(8)
C12 H12A 0.9600
C12 H12B 0.9600
C12 H12C 0.9600
C45 H45A 0.9600
C45 H45B 0.9600
C45 H45C 0.9600
C46 H46A 0.9600
C46 H46B 0.9600
C46 H46C 0.9600
C18 H18 0.9300
C18 C17 1.382(8)
C18 C13 1.394(7)
C17 H17 0.9300
C17 C16 1.397(8)
C16 C19 1.439(8)
C16 C15 1.421(8)
C19 H19 0.9300
C19 C20 1.357(11)
C20 H20 0.9300
C20 C21 1.410(11)
C21 C28 1.404(10)
C21 C22 1.429(9)
C28 H28 0.9300
C28 C27 1.356(13)
C27 H27 0.9300
C27 C26 1.367(11)
C26 H26 0.9300
C26 C23 1.405(9)
C23 C22 1.401(9)
C23 C24 1.427(9)
C22 C15 1.426(8)
C15 C14 1.425(7)
C14 C13 1.406(7)
C14 C25 1.423(7)
C24 H24 0.9300
C24 C25 1.360(7)
C25 H25 0.9300
Cl2 C1 1.695(12)
Cl3 C1 1.62(2)
Cl5 C1 1.792(12)
C1 H1B 0.9800
C1 H1A 1.0(2)

loop_
_geom_hbond_atom_site_label_D
_geom_hbond_atom_site_label_H
_geom_hbond_atom_site_label_A
_geom_hbond_distance_DH
_geom_hbond_distance_HA
_geom_hbond_distance_DA
_geom_hbond_angle_DHA
_geom_hbond_publ_flag
N4 H4 O2 0.86 2.13 2.982(5) 169.7 yes
N3 H3 O1 0.86 2.22 3.050(6) 162.3 yes
N5 H5 O2 0.86 2.15 2.989(5) 164.8 yes

loop_
_geom_torsion_atom_site_label_1
_geom_torsion_atom_site_label_2
_geom_torsion_atom_site_label_3
_geom_torsion_atom_site_label_4
_geom_torsion
O1 C2 C51 N6 -168.9(6)
O1 C2 C51 C52 70.4(8)
O1 C2 C51 C53 -51.8(8)
O2 C4 C3 N1 -145.5(5)
O2 C4 C3 C49 97.4(6)
O2 C4 C3 C50 -23.9(8)
O3 C6 C5 N2 -157.9(5)
O3 C6 C5 C47 -34.1(7)
O3 C6 C5 C48 86.1(6)
O4 C8 C7 N3 -160.1(4)
O4 C8 C7 C45 -35.5(7)
O4 C8 C7 C46 83.0(6)
N4 C9 C10 N5 -62.3(5)
N4 C9 C10 C13 63.4(5)
N4 C8 C7 N3 23.4(6)
N4 C8 C7 C45 148.0(5)
N4 C8 C7 C46 -93.5(5)
N3 C6 C5 N2 26.0(7)
N3 C6 C5 C47 149.7(5)
N3 C6 C5 C48 -90.0(6)
N2 C4 C3 N1 36.4(7)
N2 C4 C3 C49 -80.7(6)
N2 C4 C3 C50 158.0(6)
N1 C2 C51 N6 12.3(8)
N1 C2 C51 C52 -108.5(7)
N1 C2 C51 C53 129.4(6)
N7 N6 C51 C2 175.3(6)
N7 N6 C51 C52 -64.7(9)
N7 N6 C51 C53 59.6(8)
N5 C10 C13 C18 34.1(6)
N5 C10 C13 C14 -148.9(4)
C39 C42 C43 C44 0.8(14)
C42 C39 C38 C37 2.9(10)
C42 C39 C38 C31 -177.6(6)
C42 C39 C40 C41 176.5(7)
C42 C43 C44 C37 -0.6(13)
C43 C44 C37 C36 -178.8(7)
C43 C44 C37 C38 1.6(11)
C44 C37 C36 C35 -178.9(7)
C44 C37 C38 C39 -2.8(9)
C44 C37 C38 C31 177.7(6)
C37 C36 C35 C32 1.3(9)
C36 C37 C38 C39 177.6(6)
C36 C37 C38 C31 -1.9(9)
C36 C35 C32 C33 180.0(6)
C36 C35 C32 C31 -2.0(9)
C35 C32 C33 C34 -178.4(5)
C35 C32 C31 C30 -178.2(5)
C35 C32 C31 C38 0.6(8)
C32 C33 C34 C29 -2.8(9)
C32 C31 C38 C39 -178.3(5)
C32 C31 C38 C37 1.3(8)
C33 C32 C31 C30 -0.1(8)
C33 C32 C31 C38 178.8(5)
C33 C34 C29 C30 -1.4(8)
C33 C34 C29 C9 177.8(5)
C34 C29 C30 C31 4.7(7)
C34 C29 C30 C41 -175.6(5)
C34 C29 C9 N4 36.2(6)
C34 C29 C9 C10 -90.2(5)
C29 C30 C31 C32 -4.0(8)
C29 C30 C31 C38 177.2(5)
C29 C30 C41 C40 -178.1(6)
C29 C9 C10 N5 65.4(5)
C29 C9 C10 C13 -168.9(4)
C30 C29 C9 N4 -144.5(5)
C30 C29 C9 C10 89.0(6)
C30 C31 C38 C39 0.6(8)
C30 C31 C38 C37 -179.9(5)
C30 C41 C40 C39 1.4(10)
C31 C32 C33 C34 3.5(8)
C31 C30 C41 C40 1.6(8)
C38 C39 C42 C43 -1.9(12)
C38 C39 C40 C41 -3.3(10)
C38 C37 C36 C35 0.6(9)
C41 C30 C31 C32 176.3(5)
C41 C30 C31 C38 -2.5(8)
C40 C39 C42 C43 178.2(7)
C40 C39 C38 C37 -177.2(6)
C40 C39 C38 C31 2.3(9)
C9 N4 C8 O4 1.1(7)
C9 N4 C8 C7 177.4(4)
C9 C29 C30 C31 -174.6(5)
C9 C29 C30 C41 5.1(8)
C9 C10 C13 C18 -91.6(5)
C9 C10 C13 C14 85.5(5)
C8 N4 C9 C29 107.3(5)
C8 N4 C9 C10 -125.3(5)
C7 N3 C6 O3 3.5(8)
C7 N3 C6 C5 179.5(4)
C6 N3 C7 C8 59.6(6)
C6 N3 C7 C45 -64.3(6)
C6 N3 C7 C46 176.2(4)
C5 N2 C4 O2 -1.6(9)
C5 N2 C4 C3 176.5(5)
C4 N2 C5 C6 52.9(7)
C4 N2 C5 C47 -70.3(6)
C4 N2 C5 C48 168.6(5)
C3 N1 C2 O1 -0.7(9)
C3 N1 C2 C51 178.1(5)
C2 N1 C3 C4 54.2(7)
C2 N1 C3 C49 170.7(5)
C2 N1 C3 C50 -68.7(7)
C10 N5 C11 O5 5.1(8)
C10 N5 C11 C12 -172.1(5)
C11 N5 C10 C9 -132.6(5)
C11 N5 C10 C13 103.0(5)
C18 C17 C16 C19 178.9(6)
C18 C17 C16 C15 0.1(8)
C17 C18 C13 C10 176.0(5)
C17 C18 C13 C14 -1.1(8)
C17 C16 C19 C20 -179.9(6)
C17 C16 C15 C22 -179.6(5)
C17 C16 C15 C14 -0.2(8)
C16 C19 C20 C21 -1.3(11)
C16 C15 C14 C13 -0.4(8)
C16 C15 C14 C25 177.8(5)
C19 C16 C15 C22 1.6(8)
C19 C16 C15 C14 -179.0(5)
C19 C20 C21 C28 -176.9(8)
C19 C20 C21 C22 3.0(11)
C20 C21 C28 C27 179.8(8)
C20 C21 C22 C23 178.5(6)
C20 C21 C22 C15 -2.4(10)
C21 C28 C27 C26 2.3(14)
C21 C22 C15 C16 0.1(9)
C21 C22 C15 C14 -179.3(6)
C28 C21 C22 C23 -1.5(10)
C28 C21 C22 C15 177.6(6)
C28 C27 C26 C23 -2.9(14)
C27 C26 C23 C22 1.2(12)
C27 C26 C23 C24 179.7(7)
C26 C23 C22 C21 1.0(10)
C26 C23 C22 C15 -178.1(6)
C26 C23 C24 C25 177.9(7)
C23 C22 C15 C16 179.2(6)
C23 C22 C15 C14 -0.2(9)
C23 C24 C25 C14 0.7(9)
C22 C21 C28 C27 -0.1(12)
C22 C23 C24 C25 -3.7(9)
C22 C15 C14 C13 179.0(5)
C22 C15 C14 C25 -2.8(8)
C15 C16 C19 C20 -1.1(9)
C15 C14 C13 C10 -176.1(5)
C15 C14 C13 C18 1.0(7)
C15 C14 C25 C24 2.6(8)
C13 C18 C17 C16 0.5(9)
C13 C14 C25 C24 -179.3(5)
C24 C23 C22 C21 -177.5(6)
C24 C23 C22 C15 3.4(9)
C25 C14 C13 C10 5.8(8)
C25 C14 C13 C18 -177.1(5)

loop_
_exptl_oxdiff_crystal_face_indexfrac_h
_exptl_oxdiff_crystal_face_indexfrac_k
_exptl_oxdiff_crystal_face_indexfrac_l
_exptl_oxdiff_crystal_face_x
_exptl_oxdiff_crystal_face_y
_exptl_oxdiff_crystal_face_z
5.0255 -6.0402 1.9745 0.0518 0.0300 0.9629
-5.0255 6.0402 -1.9745 -0.0518 -0.0300 -0.9629
6.0266 -2.0174 -1.0174 0.0343 -0.4520 0.8644
-6.0266 2.0174 1.0174 -0.0343 0.4520 -0.8644
-3.0136 -4.0018 -7.0082 -0.8969 -0.0317 -0.3484
3.0136 4.0018 7.0082 0.8969 0.0317 0.3484
3.0073 9.0435 -2.9817 0.3035 -0.8919 -0.0540
-3.0073 -9.0435 2.9817 -0.3035 0.8919 0.0540
